data_7202734
loop_
_publ_author_name
'Jeong, Kyung Seok'
'Kim, Sun Young'
'Oh, Youjin'
'Min, Dong Won'
'Kim, Jaheon'
'Jeong, Nakcheol'

_publ_section_title
;
 A chiral trianglular coordination complex derived from
 (S,S)-1,2-dimethoxy-di-4-(2?-carboxyl-5?-pyridyl)phenyl ethane and
 Cu(ii) by self-assembly
;
_journal_issue 4
_journal_name_full CrystEngComm
_journal_page_first 273
_journal_paper_doi 10.1039/b701121k
_journal_volume 9
_journal_year 2007
_chemical_formula_sum 'C93 H97 Cu3 N9 O26'
_chemical_formula_weight 1947.42
_chemical_name_systematic
;
?
;
_space_group_IT_number 146
_symmetry_cell_setting rhombohedral
_symmetry_space_group_name_Hall 'R 3'
_symmetry_space_group_name_H-M 'R 3 :H'
_atom_sites_solution_hydrogens geom
_atom_sites_solution_primary direct
_atom_sites_solution_secondary difmap
_audit_creation_method SHELXL-97
_cell_angle_alpha 90.00
_cell_angle_beta 90.00
_cell_angle_gamma 120.00
_cell_formula_units_Z 3
_cell_length_a 25.2840(3)
_cell_length_b 25.2840(3)
_cell_length_c 12.1961(3)
_cell_measurement_temperature 173(2)
_cell_volume 6752.2(2)
_computing_cell_refinement 'Bruker SAINT'
_computing_data_collection 'Bruker SMART'
_computing_data_reduction 'Bruker SAINT'
_computing_molecular_graphics 'Bruker XP'
_computing_publication_material 'Bruekr XCIF'
_computing_structure_refinement 'SHELXL-97 (Sheldrick, 1997)'
_computing_structure_solution 'SHELXS-97 (Sheldrick, 1990)'
_diffrn_ambient_temperature 173(2)
_diffrn_measured_fraction_theta_full 1.000
_diffrn_measured_fraction_theta_max 1.000
_diffrn_measurement_device_type 'Bruker SMART CCD'
_diffrn_measurement_method 'omega scan'
_diffrn_radiation_monochromator graphite
_diffrn_radiation_source 'fine-focus sealed tube'
_diffrn_radiation_type MoK\a
_diffrn_radiation_wavelength 0.71073
_diffrn_reflns_av_R_equivalents 0.0804
_diffrn_reflns_av_sigmaI/netI 0.0847
_diffrn_reflns_limit_h_max 33
_diffrn_reflns_limit_h_min -33
_diffrn_reflns_limit_k_max 33
_diffrn_reflns_limit_k_min -33
_diffrn_reflns_limit_l_max 15
_diffrn_reflns_limit_l_min -16
_diffrn_reflns_number 44222
_diffrn_reflns_theta_full 28.29
_diffrn_reflns_theta_max 28.29
_diffrn_reflns_theta_min 1.61
_diffrn_standards_decay_% 0
_exptl_absorpt_coefficient_mu 0.786
_exptl_absorpt_correction_T_max 0.9544
_exptl_absorpt_correction_T_min 0.8338
_exptl_absorpt_correction_type SADABS
_exptl_crystal_colour blue
_exptl_crystal_density_diffrn 1.437
_exptl_crystal_density_method 'not measured'
_exptl_crystal_description 'rhombic block'
_exptl_crystal_F_000 3039
_exptl_crystal_size_max 0.24
_exptl_crystal_size_mid 0.24
_exptl_crystal_size_min 0.06
_platon_squeeze_details
;
;
_refine_diff_density_max 0.433
_refine_diff_density_min -0.493
_refine_diff_density_rms 0.059
_refine_ls_abs_structure_details 'Flack H D (1983), Acta Cryst. A39, 876-881'
_refine_ls_abs_structure_Flack 0.002(16)
_refine_ls_extinction_method none
_refine_ls_goodness_of_fit_ref 1.039
_refine_ls_hydrogen_treatment mixed
_refine_ls_matrix_type full
_refine_ls_number_parameters 379
_refine_ls_number_reflns 7377
_refine_ls_number_restraints 1
_refine_ls_restrained_S_all 1.039
_refine_ls_R_factor_all 0.0984
_refine_ls_R_factor_gt 0.0590
_refine_ls_shift/su_max 0.000
_refine_ls_shift/su_mean 0.000
_refine_ls_structure_factor_coef Fsqd
_refine_ls_weighting_details 'calc w=1/[\s^2^(Fo^2^)+(0.0815P)^2^+0.0000P] where P=(Fo^2^+2Fc^2^)/3'
_refine_ls_weighting_scheme calc
_refine_ls_wR_factor_gt 0.1464
_refine_ls_wR_factor_ref 0.1598
_reflns_number_gt 4598
_reflns_number_total 7377
_reflns_threshold_expression >2sigma(I)
_cod_data_source_file b701121k.txt
_cod_data_source_block triangle
_cod_original_sg_symbol_H-M R3
_cod_database_code 7202734

loop_
_symmetry_equiv_pos_as_xyz
'x, y, z'
'-y, x-y, z'
'-x+y, -x, z'
'x+2/3, y+1/3, z+1/3'
'-y+2/3, x-y+1/3, z+1/3'
'-x+y+2/3, -x+1/3, z+1/3'
'x+1/3, y+2/3, z+2/3'
'-y+1/3, x-y+2/3, z+2/3'
'-x+y+1/3, -x+2/3, z+2/3'

loop_
_atom_site_label
_atom_site_type_symbol
_atom_site_fract_x
_atom_site_fract_y
_atom_site_fract_z
_atom_site_U_iso_or_equiv
_atom_site_adp_type
_atom_site_occupancy
_atom_site_symmetry_multiplicity
_atom_site_calc_flag
_atom_site_refinement_flags
_atom_site_disorder_assembly
_atom_site_disorder_group
Cu1 Cu 0.29098(3) 0.12580(3) 0.14758(5) 0.05481(19) Uani 1 1 d . . .
N1 N -0.0402(2) 0.18408(19) 0.1525(4) 0.0608(12) Uani 1 1 d . . .
N2 N 0.35162(17) 0.21207(19) 0.1670(3) 0.0475(9) Uani 1 1 d . . .
O1 O 0.2555(3) 0.5320(2) 0.2149(6) 0.124(3) Uani 1 1 d . . .
O2 O 0.3698(3) 0.56522(18) 0.1439(6) 0.164(4) Uani 1 1 d . . .
O3 O -0.14335(19) 0.08201(19) 0.1312(5) 0.0991(18) Uani 1 1 d . . .
O4 O -0.0982(2) 0.0254(2) 0.1202(8) 0.152(3) Uani 1 1 d . . .
O5 O 0.35695(16) 0.11292(18) 0.1977(3) 0.0568(8) Uani 1 1 d . . .
O6 O 0.45786(19) 0.1639(2) 0.2266(4) 0.0871(13) Uani 1 1 d . . .
C1 C 0.2745(4) 0.4881(2) 0.2205(7) 0.087(2) Uani 1 1 d . . .
H1A H 0.2939 0.4911 0.2933 0.105 Uiso 1 1 calc R . .
C2 C 0.2216(3) 0.4242(2) 0.2055(4) 0.0521(12) Uani 1 1 d . . .
C3 C 0.1773(3) 0.4124(2) 0.1282(4) 0.0543(13) Uani 1 1 d . . .
H3A H 0.1805 0.4449 0.0843 0.065 Uiso 1 1 calc R . .
C4 C 0.1284(2) 0.3541(2) 0.1133(4) 0.0472(11) Uani 1 1 d . . .
H4A H 0.0974 0.3474 0.0619 0.057 Uiso 1 1 calc R . .
C5 C 0.1241(2) 0.3052(2) 0.1726(4) 0.0508(12) Uani 1 1 d . . .
C6 C 0.1698(2) 0.3159(2) 0.2463(4) 0.0572(13) Uani 1 1 d . . .
H6A H 0.1683 0.2828 0.2857 0.069 Uiso 1 1 calc R . .
C7 C 0.2178(3) 0.3747(2) 0.2632(4) 0.0559(12) Uani 1 1 d . . .
H7A H 0.2487 0.3815 0.3149 0.067 Uiso 1 1 calc R . .
C8 C 0.0690(3) 0.2437(2) 0.1610(5) 0.0595(14) Uani 1 1 d . . .
C9 C 0.0719(3) 0.1901(2) 0.1523(6) 0.0769(19) Uani 1 1 d . . .
H9A H 0.1104 0.1921 0.1533 0.092 Uiso 1 1 calc R . .
C10 C 0.0197(3) 0.1349(3) 0.1423(7) 0.090(2) Uani 1 1 d . . .
H10A H 0.0216 0.0985 0.1354 0.108 Uiso 1 1 calc R . .
C11 C -0.0355(3) 0.1327(2) 0.1423(6) 0.0762(19) Uani 1 1 d . . .
C12 C 0.0106(2) 0.2371(2) 0.1595(4) 0.0507(12) Uani 1 1 d . . .
H12A H 0.0074 0.2729 0.1639 0.061 Uiso 1 1 calc R . .
C13 C -0.0971(3) 0.0750(3) 0.1301(9) 0.105(3) Uani 1 1 d . . .
C14 C 0.2215(7) 0.5297(6) 0.3086(11) 0.209(8) Uani 1 1 d . . .
H14A H 0.2075 0.5593 0.3005 0.314 Uiso 1 1 calc R . .
H14B H 0.2473 0.5398 0.3739 0.314 Uiso 1 1 calc R . .
H14C H 0.1861 0.4886 0.3162 0.314 Uiso 1 1 calc R . .
C15 C 0.3237(3) 0.5040(2) 0.1263(7) 0.089(3) Uani 1 1 d . . .
H15A H 0.3041 0.5009 0.0536 0.107 Uiso 1 1 calc R . .
C16 C 0.3462(2) 0.4612(2) 0.1289(4) 0.0602(15) Uani 1 1 d . . .
C17 C 0.3189(2) 0.4098(2) 0.0635(4) 0.0536(13) Uani 1 1 d . . .
H17A H 0.2890 0.4049 0.0112 0.064 Uiso 1 1 calc R . .
C18 C 0.3354(2) 0.3651(2) 0.0743(4) 0.0492(11) Uani 1 1 d . . .
H18A H 0.3160 0.3299 0.0291 0.059 Uiso 1 1 calc R . .
C19 C 0.37953(19) 0.3704(2) 0.1498(3) 0.0450(11) Uani 1 1 d . . .
C20 C 0.40863(19) 0.4248(2) 0.2103(4) 0.0507(12) Uani 1 1 d . . .
H20A H 0.4409 0.4315 0.2586 0.061 Uiso 1 1 calc R . .
C21 C 0.3919(2) 0.4682(2) 0.2019(4) 0.0534(13) Uani 1 1 d . . .
H21A H 0.4117 0.5038 0.2463 0.064 Uiso 1 1 calc R . .
C22 C 0.3917(2) 0.3210(2) 0.1668(3) 0.0476(11) Uani 1 1 d . . .
C23 C 0.4478(2) 0.3281(3) 0.1985(4) 0.0563(13) Uani 1 1 d . . .
H23A H 0.4815 0.3679 0.2105 0.068 Uiso 1 1 calc R . .
C24 C 0.4550(2) 0.2775(3) 0.2127(4) 0.0625(14) Uani 1 1 d . . .
H24A H 0.4936 0.2827 0.2328 0.075 Uiso 1 1 calc R . .
C25 C 0.4070(2) 0.2213(3) 0.1977(4) 0.0542(12) Uani 1 1 d . . .
C26 C 0.3446(2) 0.2604(2) 0.1548(4) 0.0483(11) Uani 1 1 d . . .
H26A H 0.3051 0.2534 0.1367 0.058 Uiso 1 1 calc R . .
C27 C 0.4086(2) 0.1617(3) 0.2098(4) 0.0592(13) Uani 1 1 d . . .
C28 C 0.3832(4) 0.6033(4) 0.0685(8) 0.134(4) Uani 1 1 d . . .
H28A H 0.4147 0.6436 0.0942 0.161 Uiso 1 1 calc R . .
H28B H 0.3468 0.6050 0.0469 0.161 Uiso 1 1 calc R . .
H28C H 0.3987 0.5912 0.0054 0.161 Uiso 1 1 calc R . .
O1S O 0.3212(2) 0.12626(17) -0.0235(3) 0.0762(12) Uani 1 1 d . . .
N1S N 0.3332(4) 0.0852(2) -0.1793(4) 0.097(2) Uani 1 1 d . . .
C1S C 0.2980(4) 0.0879(3) -0.0977(5) 0.092(2) Uani 1 1 d . . .
H1SA H 0.2553 0.0600 -0.0974 0.110 Uiso 1 1 calc R . .
C2S C 0.3970(5) 0.1289(4) -0.1894(7) 0.106(3) Uani 1 1 d . . .
H2SA H 0.4102 0.1566 -0.1263 0.127 Uiso 1 1 calc R . .
H2SB H 0.4041 0.1524 -0.2570 0.127 Uiso 1 1 calc R . .
H2SC H 0.4203 0.1074 -0.1917 0.127 Uiso 1 1 calc R . .
C3S C 0.3035(5) 0.0407(3) -0.2656(5) 0.124(4) Uani 1 1 d . . .
H3SA H 0.2598 0.0160 -0.2497 0.149 Uiso 1 1 calc R . .
H3SB H 0.3214 0.0142 -0.2697 0.149 Uiso 1 1 calc R . .
H3SC H 0.3093 0.0618 -0.3357 0.149 Uiso 1 1 calc R . .

loop_
_atom_site_aniso_label
_atom_site_aniso_U_11
_atom_site_aniso_U_22
_atom_site_aniso_U_33
_atom_site_aniso_U_23
_atom_site_aniso_U_13
_atom_site_aniso_U_12
Cu1 0.0474(3) 0.0594(4) 0.0654(4) -0.0245(3) -0.0076(3) 0.0325(3)
N1 0.065(3) 0.049(2) 0.077(3) 0.027(2) 0.030(2) 0.035(2)
N2 0.045(2) 0.066(3) 0.040(2) -0.0135(18) -0.0002(16) 0.034(2)
O1 0.177(5) 0.059(3) 0.169(5) -0.066(3) -0.117(5) 0.085(3)
O2 0.147(5) 0.026(2) 0.245(7) 0.029(3) -0.152(5) -0.011(3)
O3 0.056(2) 0.050(2) 0.196(6) 0.033(3) 0.051(3) 0.031(2)
O4 0.067(3) 0.034(2) 0.354(10) 0.042(4) 0.056(5) 0.024(2)
O5 0.056(2) 0.079(2) 0.0463(18) 0.0082(17) 0.0077(16) 0.042(2)
O6 0.063(2) 0.103(3) 0.107(3) 0.028(3) -0.011(2) 0.050(2)
C1 0.119(6) 0.038(3) 0.114(5) -0.033(3) -0.081(5) 0.046(3)
C2 0.069(3) 0.042(3) 0.057(3) -0.010(2) -0.018(2) 0.037(3)
C3 0.076(3) 0.029(2) 0.052(3) 0.0013(19) -0.026(2) 0.022(2)
C4 0.060(3) 0.041(2) 0.044(2) -0.0012(19) -0.006(2) 0.027(2)
C5 0.056(3) 0.047(3) 0.057(3) 0.012(2) 0.017(2) 0.032(2)
C6 0.056(3) 0.059(3) 0.075(4) 0.022(3) 0.014(3) 0.042(3)
C7 0.070(3) 0.065(3) 0.055(3) 0.006(2) -0.002(2) 0.050(3)
C8 0.070(3) 0.052(3) 0.072(4) 0.026(3) 0.027(3) 0.043(3)
C9 0.067(4) 0.040(3) 0.135(6) 0.030(3) 0.033(3) 0.035(3)
C10 0.081(4) 0.045(3) 0.156(7) 0.032(4) 0.047(4) 0.040(3)
C11 0.057(3) 0.043(3) 0.138(6) 0.033(3) 0.045(3) 0.032(3)
C12 0.061(3) 0.040(3) 0.060(3) 0.014(2) 0.020(2) 0.032(2)
C13 0.070(4) 0.028(3) 0.203(9) 0.032(4) 0.050(5) 0.015(3)
C14 0.349(19) 0.201(12) 0.206(12) -0.156(11) -0.177(13) 0.234(14)
C15 0.084(5) 0.027(3) 0.110(6) 0.009(3) -0.069(4) -0.008(3)
C16 0.042(3) 0.038(3) 0.063(3) 0.018(2) -0.022(2) -0.008(2)
C17 0.033(2) 0.055(3) 0.049(3) 0.003(2) -0.014(2) 0.004(2)
C18 0.034(2) 0.066(3) 0.036(2) -0.008(2) -0.0014(18) 0.017(2)
C19 0.028(2) 0.065(3) 0.031(2) -0.002(2) 0.0026(17) 0.015(2)
C20 0.027(2) 0.057(3) 0.042(2) 0.013(2) -0.0034(18) 0.002(2)
C21 0.046(3) 0.035(2) 0.052(3) 0.010(2) -0.021(2) 0.000(2)
C22 0.038(2) 0.058(3) 0.035(2) -0.004(2) 0.0077(18) 0.015(2)
C23 0.033(2) 0.075(3) 0.048(3) 0.010(2) -0.003(2) 0.018(2)
C24 0.037(3) 0.085(4) 0.059(3) 0.010(3) -0.009(2) 0.026(3)
C25 0.049(3) 0.088(4) 0.033(2) 0.002(2) 0.001(2) 0.040(3)
C26 0.033(2) 0.063(3) 0.043(2) -0.017(2) 0.0048(19) 0.020(2)
C27 0.051(3) 0.081(4) 0.047(3) 0.014(3) 0.005(2) 0.034(3)
C28 0.105(6) 0.060(5) 0.154(8) 0.001(5) 0.037(6) -0.022(4)
O1S 0.128(4) 0.061(2) 0.052(2) -0.0143(18) -0.015(2) 0.056(2)
N1S 0.207(8) 0.041(3) 0.043(3) 0.000(2) -0.010(4) 0.062(4)
C1S 0.160(7) 0.041(3) 0.057(4) 0.005(3) -0.011(4) 0.038(4)
C2S 0.174(9) 0.077(5) 0.095(5) 0.006(4) 0.000(5) 0.084(6)
C3S 0.268(12) 0.050(3) 0.045(3) 0.005(3) 0.000(5) 0.071(5)

loop_
_atom_type_symbol
_atom_type_description
_atom_type_scat_dispersion_real
_atom_type_scat_dispersion_imag
_atom_type_scat_source
C C 0.0033 0.0016 'International Tables Vol C Tables 4.2.6.8 and 6.1.1.4'
H H 0.0000 0.0000 'International Tables Vol C Tables 4.2.6.8 and 6.1.1.4'
N N 0.0061 0.0033 'International Tables Vol C Tables 4.2.6.8 and 6.1.1.4'
O O 0.0106 0.0060 'International Tables Vol C Tables 4.2.6.8 and 6.1.1.4'
Cu Cu 0.3201 1.2651 'International Tables Vol C Tables 4.2.6.8 and 6.1.1.4'

loop_
_geom_angle_atom_site_label_1
_geom_angle_atom_site_label_2
_geom_angle_atom_site_label_3
_geom_angle
_geom_angle_site_symmetry_1
_geom_angle_site_symmetry_3
_geom_angle_publ_flag
O3 Cu1 O5 167.4(2) 3 . ?
O3 Cu1 N2 92.34(17) 3 . ?
O5 Cu1 N2 83.64(17) . . ?
O3 Cu1 N1 83.89(18) 3 3 ?
O5 Cu1 N1 98.10(17) . 3 ?
N2 Cu1 N1 170.13(16) . 3 ?
O3 Cu1 O1S 103.5(2) 3 . ?
O5 Cu1 O1S 88.56(15) . . ?
N2 Cu1 O1S 91.83(15) . . ?
N1 Cu1 O1S 97.92(17) 3 . ?
C12 N1 C11 118.1(5) . . ?
C12 N1 Cu1 129.9(3) . 2 ?
C11 N1 Cu1 111.9(4) . 2 ?
C26 N2 C25 118.4(4) . . ?
C26 N2 Cu1 128.5(3) . . ?
C25 N2 Cu1 113.1(3) . . ?
C14 O1 C1 111.5(7) . . ?
C28 O2 C15 119.3(6) . . ?
C13 O3 Cu1 115.3(4) . 2 ?
C27 O5 Cu1 114.9(3) . . ?
O1 C1 C2 111.6(5) . . ?
O1 C1 C15 107.2(6) . . ?
C2 C1 C15 110.3(5) . . ?
C3 C2 C7 117.9(5) . . ?
C3 C2 C1 120.3(4) . . ?
C7 C2 C1 121.7(4) . . ?
C2 C3 C4 121.2(4) . . ?
C3 C4 C5 120.7(4) . . ?
C6 C5 C4 118.7(5) . . ?
C6 C5 C8 121.3(4) . . ?
C4 C5 C8 119.8(5) . . ?
C5 C6 C7 120.3(4) . . ?
C6 C7 C2 121.1(5) . . ?
C9 C8 C12 116.5(5) . . ?
C9 C8 C5 123.1(5) . . ?
C12 C8 C5 120.4(4) . . ?
C10 C9 C8 120.4(6) . . ?
C9 C10 C11 119.1(5) . . ?
N1 C11 C10 122.1(6) . . ?
N1 C11 C13 112.7(5) . . ?
C10 C11 C13 125.1(5) . . ?
N1 C12 C8 123.7(4) . . ?
O4 C13 O3 125.7(6) . . ?
O4 C13 C11 118.1(6) . . ?
O3 C13 C11 116.2(5) . . ?
O2 C15 C16 113.3(6) . . ?
O2 C15 C1 106.3(7) . . ?
C16 C15 C1 110.1(5) . . ?
C17 C16 C21 118.6(5) . . ?
C17 C16 C15 119.4(4) . . ?
C21 C16 C15 121.8(5) . . ?
C16 C17 C18 119.9(4) . . ?
C17 C18 C19 122.2(4) . . ?
C18 C19 C20 116.2(5) . . ?
C18 C19 C22 121.2(4) . . ?
C20 C19 C22 122.6(4) . . ?
C21 C20 C19 121.9(4) . . ?
C20 C21 C16 121.0(5) . . ?
C23 C22 C26 115.1(5) . . ?
C23 C22 C19 124.9(5) . . ?
C26 C22 C19 120.0(4) . . ?
C24 C23 C22 120.6(5) . . ?
C25 C24 C23 119.6(5) . . ?
C24 C25 N2 122.0(5) . . ?
C24 C25 C27 125.0(5) . . ?
N2 C25 C27 113.0(5) . . ?
N2 C26 C22 124.3(4) . . ?
O6 C27 O5 125.6(6) . . ?
O6 C27 C25 119.6(5) . . ?
O5 C27 C25 114.8(4) . . ?
C1S O1S Cu1 131.0(5) . . ?
C1S N1S C2S 122.5(6) . . ?
C1S N1S C3S 118.3(8) . . ?
C2S N1S C3S 118.9(8) . . ?
O1S C1S N1S 120.6(8) . . ?

loop_
_geom_bond_atom_site_label_1
_geom_bond_atom_site_label_2
_geom_bond_distance
_geom_bond_site_symmetry_2
_geom_bond_publ_flag
Cu1 O3 1.930(4) 3 ?
Cu1 O5 1.951(3) . ?
Cu1 N2 1.955(4) . ?
Cu1 N1 1.971(5) 3 ?
Cu1 O1S 2.220(4) . ?
N1 C12 1.315(7) . ?
N1 C11 1.368(6) . ?
N1 Cu1 1.971(5) 2 ?
N2 C26 1.328(6) . ?
N2 C25 1.352(6) . ?
O1 C14 1.414(16) . ?
O1 C1 1.414(7) . ?
O2 C28 1.249(10) . ?
O2 C15 1.413(6) . ?
O3 C13 1.266(8) . ?
O3 Cu1 1.930(4) 2 ?
O4 C13 1.247(8) . ?
O5 C27 1.280(6) . ?
O6 C27 1.236(6) . ?
C1 C2 1.507(8) . ?
C1 C15 1.591(12) . ?
C2 C3 1.377(7) . ?
C2 C7 1.397(7) . ?
C3 C4 1.384(7) . ?
C4 C5 1.388(6) . ?
C5 C6 1.381(7) . ?
C5 C8 1.487(7) . ?
C6 C7 1.387(8) . ?
C8 C9 1.398(7) . ?
C8 C12 1.402(7) . ?
C9 C10 1.365(9) . ?
C10 C11 1.368(9) . ?
C11 C13 1.518(9) . ?
C15 C16 1.454(10) . ?
C16 C17 1.381(7) . ?
C16 C21 1.398(7) . ?
C17 C18 1.390(7) . ?
C18 C19 1.401(6) . ?
C19 C20 1.402(7) . ?
C19 C22 1.443(7) . ?
C20 C21 1.363(7) . ?
C22 C23 1.394(7) . ?
C22 C26 1.400(7) . ?
C23 C24 1.389(8) . ?
C24 C25 1.343(8) . ?
C25 C27 1.534(8) . ?
O1S C1S 1.239(7) . ?
N1S C1S 1.358(10) . ?
N1S C2S 1.433(11) . ?
N1S C3S 1.446(8) . ?

loop_
_platon_squeeze_void_nr
_platon_squeeze_void_average_x
_platon_squeeze_void_average_y
_platon_squeeze_void_average_z
_platon_squeeze_void_volume
_platon_squeeze_void_count_electrons
1 0.000 0.000 -0.153 155.5 37.9
2 0.667 0.333 0.180 152.0 37.8
3 0.000 0.000 0.227 8.8 -0.1
4 0.333 0.667 0.513 155.8 37.8
5 0.667 0.333 0.560 8.4 -0.1
6 0.333 0.667 0.893 7.8 -0.1
